data_7203114
loop_
_publ_author_name
'Yueh-Hua Wang'
'Kuan-Lun Chu'
'Huan-Ching Chen'
'Chun-Wei Yeh'
'Zhi-Kai Chan'
'Maw-Cherng Suen'
'Jhy-Der Chen'
'Ju-Chun Wang'

_publ_section_title
;
 Adjusting the frameworks of polymeric silver(<small>I</small>)
 complexes with 2-aminopyrimidyl ligands by changing the counterions
;
_journal_name_full CrystEngComm
_journal_page_first 84
_journal_page_last 93
_journal_paper_doi 10.1039/b511584a
_journal_year 2006
_chemical_formula_sum 'C6 H9 Ag N3 O4'
_chemical_formula_weight 295.03
_chemical_name_systematic
;
?
;
_space_group_IT_number 72
_symmetry_cell_setting orthorhombic
_symmetry_space_group_name_Hall '-I 2 2c'
_symmetry_space_group_name_H-M 'I b a m'
_atom_sites_solution_hydrogens difmap
_atom_sites_solution_primary direct
_atom_sites_solution_secondary difmap
_audit_creation_method SHELXL-97
_cell_angle_alpha 90.00
_cell_angle_beta 90.00
_cell_angle_gamma 90.00
_cell_formula_units_Z 8
_cell_length_a 25.249(2)
_cell_length_b 6.2859(9)
_cell_length_c 12.6954(13)
_cell_measurement_reflns_used 28
_cell_measurement_temperature 295(2)
_cell_measurement_theta_max 12.28
_cell_measurement_theta_min 5.16
_cell_volume 2014.9(4)
_computing_cell_refinement 'Bruker XSCANS'
_computing_data_collection 'Bruker XSCANS'
_computing_data_reduction 'Bruker SHELXTL'
_computing_molecular_graphics 'Bruker SHELXTL'
_computing_publication_material 'Bruker SHELXTL'
_computing_structure_refinement 'SHELXL-97 (Sheldrick, 1997)'
_computing_structure_solution 'SHELXS-97 (Sheldrick, 1990)'
_diffrn_ambient_temperature 295(2)
_diffrn_measured_fraction_theta_full 0.997
_diffrn_measured_fraction_theta_max 0.997
_diffrn_measurement_device_type 'Bruker P4'
_diffrn_measurement_method '\w scans'
_diffrn_radiation_monochromator graphite
_diffrn_radiation_source 'fine-focus sealed tube'
_diffrn_radiation_type MoK\a
_diffrn_radiation_wavelength 0.71073
_diffrn_reflns_av_R_equivalents 0.0185
_diffrn_reflns_av_sigmaI/netI 0.0081
_diffrn_reflns_limit_h_max 30
_diffrn_reflns_limit_h_min -1
_diffrn_reflns_limit_k_max 7
_diffrn_reflns_limit_k_min -1
_diffrn_reflns_limit_l_max 15
_diffrn_reflns_limit_l_min -1
_diffrn_reflns_number 1255
_diffrn_reflns_theta_full 24.98
_diffrn_reflns_theta_max 24.98
_diffrn_reflns_theta_min 3.21
_diffrn_standards_interval_count 97
_diffrn_standards_number 3
_exptl_absorpt_coefficient_mu 1.994
_exptl_absorpt_correction_T_max 0.9307
_exptl_absorpt_correction_T_min 0.6476
_exptl_absorpt_correction_type \y-scan
_exptl_crystal_colour colorless
_exptl_crystal_density_diffrn 1.945
_exptl_crystal_density_method 'not measured'
_exptl_crystal_description plate
_exptl_crystal_F_000 1160
_exptl_crystal_size_max 0.8
_exptl_crystal_size_mid 0.6
_exptl_crystal_size_min 0.3
_refine_diff_density_max 0.447
_refine_diff_density_min -1.052
_refine_diff_density_rms 0.088
_refine_ls_extinction_coef 0.0045(2)
_refine_ls_extinction_expression Fc^*^=kFc[1+0.001xFc^2^\l^3^/sin(2\q)]^-1/4^
_refine_ls_extinction_method SHELXL
_refine_ls_goodness_of_fit_ref 1.030
_refine_ls_hydrogen_treatment refall
_refine_ls_matrix_type full
_refine_ls_number_parameters 109
_refine_ls_number_reflns 932
_refine_ls_number_restraints 0
_refine_ls_restrained_S_all 1.030
_refine_ls_R_factor_all 0.0280
_refine_ls_R_factor_gt 0.0258
_refine_ls_shift/su_max 0.001
_refine_ls_shift/su_mean 0.000
_refine_ls_structure_factor_coef Fsqd
_refine_ls_weighting_details 'calc w=1/[\s^2^(Fo^2^)+(0.0218P)^2^+11.2470P] where P=(Fo^2^+2Fc^2^)/3'
_refine_ls_weighting_scheme calc
_refine_ls_wR_factor_gt 0.0588
_refine_ls_wR_factor_ref 0.0603
_reflns_number_gt 845
_reflns_number_total 932
_reflns_threshold_expression >2sigma(I)
_cod_data_source_file b511584a.txt
_cod_data_source_block 3
_cod_depositor_comments
;
The following automatic conversions were performed:
'_symmetry_cell_setting' value 'Orthorhombic' changed to 'orthorhombic'
according to '/home/saulius/struct/CIF-dictionaries/cif_core.dic'
dictionary named 'cif_core.dic' version 2.4.1 from 2010-06-29.

Automatic conversion script
Id: cif_fix_enum 1527 2010-12-29 10:47:43Z saulius 
;
_cod_original_sg_symbol_H-M Ibam
_cod_database_code 7203114

loop_
_symmetry_equiv_pos_as_xyz
'x, y, z'
'-x, -y, z'
'-x+1/2, y+1/2, -z'
'x+1/2, -y+1/2, -z'
'x+1/2, y+1/2, z+1/2'
'-x+1/2, -y+1/2, z+1/2'
'-x+1, y+1, -z+1/2'
'x+1, -y+1, -z+1/2'
'-x, -y, -z'
'x, y, -z'
'x-1/2, -y-1/2, z'
'-x-1/2, y-1/2, z'
'-x+1/2, -y+1/2, -z+1/2'
'x+1/2, y+1/2, -z+1/2'
'x, -y, z+1/2'
'-x, y, z+1/2'

loop_
_atom_site_label
_atom_site_type_symbol
_atom_site_fract_x
_atom_site_fract_y
_atom_site_fract_z
_atom_site_U_iso_or_equiv
_atom_site_adp_type
_atom_site_occupancy
_atom_site_symmetry_multiplicity
_atom_site_calc_flag
_atom_site_refinement_flags
_atom_site_disorder_assembly
_atom_site_disorder_group
Ag Ag 0.252038(15) 0.0000 0.2500 0.0404(2) Uani 1 2 d S . .
O1 O 0.3344(2) 0.0854(9) 0.2001(4) 0.0465(12) Uani 0.50 1 d P . .
O2 O 0.3704(2) -0.0979(10) 0.3302(4) 0.0527(14) Uani 0.50 1 d P . .
N1 N 0.21286(10) 0.0704(4) 0.09428(19) 0.0291(6) Uani 1 1 d . . .
N2 N 0.29084(15) 0.0730(6) 0.0000 0.0311(8) Uani 1 2 d S . .
C1 C 0.15995(13) 0.0774(5) 0.0916(3) 0.0359(7) Uani 1 1 d . . .
C2 C 0.13175(19) 0.0846(9) 0.0000 0.0401(11) Uani 1 2 d S . .
C3 C 0.23822(17) 0.0723(7) 0.0000 0.0265(9) Uani 1 2 d S . .
C4 C 0.37353(18) 0.0000 0.2500 0.0375(11) Uani 1 2 d S . .
C5 C 0.4266(3) 0.0321(18) 0.1933(8) 0.073(3) Uani 0.50 1 d P . .
O3 O 0.4677(2) 0.1838(9) 0.0744(5) 0.0585(14) Uani 0.50 1 d P . .
O4 O 0.0000 0.0000 0.4299(7) 0.061(2) Uani 0.50 2 d SP . .
O5 O -0.0165(6) 0.016(4) 0.2855(9) 0.080(6) Uani 0.25 1 d P . .
H1 H 0.1430(13) 0.084(6) 0.158(3) 0.036(9) Uiso 1 1 d . . .
H2 H 0.099(2) 0.098(10) 0.0000 0.056(17) Uiso 1 2 d S . .
H2N H 0.3080(13) 0.080(6) 0.059(3) 0.036(9) Uiso 1 1 d . . .

loop_
_atom_site_aniso_label
_atom_site_aniso_U_11
_atom_site_aniso_U_22
_atom_site_aniso_U_33
_atom_site_aniso_U_23
_atom_site_aniso_U_13
_atom_site_aniso_U_12
Ag 0.0465(3) 0.0482(3) 0.0264(2) 0.00451(16) 0.000 0.000
O1 0.037(3) 0.070(4) 0.033(3) 0.007(3) -0.003(2) 0.000(3)
O2 0.045(3) 0.069(4) 0.044(3) 0.020(3) 0.009(3) 0.007(3)
N1 0.0344(13) 0.0300(12) 0.0229(13) 0.0004(11) 0.0012(10) 0.0011(10)
N2 0.0320(19) 0.037(2) 0.0237(19) 0.000 0.000 0.0008(17)
C1 0.0358(16) 0.0395(17) 0.0324(18) 0.0018(15) 0.0070(14) 0.0005(14)
C2 0.026(2) 0.051(3) 0.044(3) 0.000 0.000 0.000(2)
C3 0.037(2) 0.0198(19) 0.023(2) 0.000 0.000 0.0022(17)
C4 0.033(2) 0.046(3) 0.034(3) -0.003(2) 0.000 0.000
C5 0.035(4) 0.118(8) 0.064(6) 0.028(6) 0.013(4) -0.006(5)
O3 0.059(3) 0.060(3) 0.057(3) 0.006(3) 0.006(3) -0.001(3)
O4 0.060(5) 0.070(5) 0.053(5) 0.000 0.000 -0.005(4)
O5 0.120(17) 0.061(9) 0.061(8) 0.011(11) 0.004(6) 0.009(14)

loop_
_atom_type_symbol
_atom_type_description
_atom_type_scat_dispersion_real
_atom_type_scat_dispersion_imag
_atom_type_scat_source
C C 0.0033 0.0016 'International Tables Vol C Tables 4.2.6.8 and 6.1.1.4'
H H 0.0000 0.0000 'International Tables Vol C Tables 4.2.6.8 and 6.1.1.4'
N N 0.0061 0.0033 'International Tables Vol C Tables 4.2.6.8 and 6.1.1.4'
O O 0.0106 0.0060 'International Tables Vol C Tables 4.2.6.8 and 6.1.1.4'
Ag Ag -0.8971 1.1015 'International Tables Vol C Tables 4.2.6.8 and 6.1.1.4'

loop_
_geom_angle_atom_site_label_1
_geom_angle_atom_site_label_2
_geom_angle_atom_site_label_3
_geom_angle
_geom_angle_site_symmetry_1
_geom_angle_site_symmetry_3
_geom_angle_publ_flag
O1 Ag O1 43.6(3) 8_445 . ?
O1 Ag N1 134.65(14) 8_445 . ?
O1 Ag N1 96.43(14) . . ?
O1 Ag N1 96.43(14) 8_445 8_445 ?
O1 Ag N1 134.65(14) . 8_445 ?
N1 Ag N1 127.95(12) . 8_445 ?
O1 Ag Ag 77.92(15) 8_445 13_545 ?
O1 Ag Ag 105.67(15) . 13_545 ?
N1 Ag Ag 100.48(6) . 13_545 ?
N1 Ag Ag 77.84(6) 8_445 13_545 ?
O1 Ag Ag 105.67(15) 8_445 13 ?
O1 Ag Ag 77.92(15) . 13 ?
N1 Ag Ag 77.84(6) . 13 ?
N1 Ag Ag 100.48(6) 8_445 13 ?
Ag Ag Ag 176.25(3) 13_545 13 ?
O2 O1 C4 61.4(4) 8_445 . ?
O2 O1 O1 110.3(5) 8_445 8_445 ?
C4 O1 O1 49.9(3) . 8_445 ?
O2 O1 Ag 169.0(6) 8_445 . ?
C4 O1 Ag 118.2(4) . . ?
O1 O1 Ag 68.22(13) 8_445 . ?
O1 O2 C4 71.9(5) 8_445 . ?
O1 O2 C5 140.0(7) 8_445 8_445 ?
C4 O2 C5 68.1(5) . 8_445 ?
C1 N1 C3 116.7(3) . . ?
C1 N1 Ag 117.8(2) . . ?
C3 N1 Ag 124.6(2) . . ?
C3 N2 H2N 120(2) . . ?
N1 C1 C2 123.0(3) . . ?
N1 C1 H1 115(2) . . ?
C2 C1 H1 122(2) . . ?
C1 C2 C1 116.9(4) . 10 ?
C1 C2 H2 121.5(2) . . ?
C1 C2 H2 121.5(2) 10 . ?
N2 C3 N1 118.14(19) . 10 ?
N2 C3 N1 118.14(19) . . ?
N1 C3 N1 123.7(4) 10 . ?
O2 C4 O2 172.3(7) 8_445 . ?
O2 C4 O1 46.7(3) 8_445 . ?
O2 C4 O1 125.6(6) . . ?
O2 C4 O1 125.6(6) 8_445 8_445 ?
O2 C4 O1 46.7(3) . 8_445 ?
O1 C4 O1 80.1(6) . 8_445 ?
O2 C4 C5 121.8(6) 8_445 8_445 ?
O2 C4 C5 65.8(5) . 8_445 ?
O1 C4 C5 162.4(5) . 8_445 ?
O1 C4 C5 112.6(4) 8_445 8_445 ?
O2 C4 C5 65.8(5) 8_445 . ?
O2 C4 C5 121.8(6) . . ?
O1 C4 C5 112.6(4) . . ?
O1 C4 C5 162.4(5) 8_445 . ?
C5 C4 C5 58.3(7) 8_445 . ?
C5 C5 O2 105.3(5) 8_445 8_445 ?
C5 C5 C4 60.9(4) 8_445 . ?
O2 C5 C4 46.1(3) 8_445 . ?
O5 O5 O5 87.2(15) 2 8_445 ?
O5 O5 O5 48.6(18) 2 7_445 ?
O5 O5 O5 44.2(13) 8_445 7_445 ?

loop_
_geom_bond_atom_site_label_1
_geom_bond_atom_site_label_2
_geom_bond_distance
_geom_bond_site_symmetry_2
_geom_bond_publ_flag
Ag O1 2.239(5) 8_445 ?
Ag O1 2.239(5) . ?
Ag N1 2.254(2) . ?
Ag N1 2.254(2) 8_445 ?
Ag Ag 3.1446(5) 13_545 ?
Ag Ag 3.1446(5) 13 ?
O1 O2 0.989(6) 8_445 ?
O1 C4 1.291(6) . ?
O1 O1 1.662(10) 8_445 ?
O2 O1 0.989(6) 8_445 ?
O2 C4 1.192(5) . ?
O2 C5 1.510(10) 8_445 ?
N1 C1 1.337(4) . ?
N1 C3 1.357(3) . ?
N2 C3 1.329(6) . ?
N2 H2N 0.87(4) . ?
C1 C2 1.365(4) . ?
C1 H1 0.95(4) . ?
C2 C1 1.365(4) 10 ?
C2 H2 0.83(6) . ?
C3 N1 1.358(3) 10 ?
C4 O2 1.192(5) 8_445 ?
C4 O1 1.291(6) 8_445 ?
C4 C5 1.535(8) 8_445 ?
C4 C5 1.535(8) . ?
C5 C5 1.494(19) 8_445 ?
C5 O2 1.510(10) 8_445 ?
O4 O4 1.780(18) 9_556 ?
O5 O5 0.86(3) 2 ?
O5 O5 0.92(3) 8_445 ?
O5 O5 1.23(3) 7_445 ?
